data_2209721
loop_
_publ_author_name
'Steyl, Gideon'
'Kirsten, Leo'
'Roodt, Andreas'

_publ_section_title
;
 <i>trans</i>-Dichlorobis[diphenyl(<i>p</i>-tolyl)phosphine]palladium(II)
;
_journal_coeditor_code YM2009
_journal_issue 7
_journal_name_full 'Acta Crystallographica Section E'
_journal_page_first m1705
_journal_page_last m1707
_journal_paper_doi 10.1107/S1600536806023853
_journal_volume 62
_journal_year 2006
_chemical_formula_iupac '[Pd Cl2 (C19 H17 P)2]'
_chemical_formula_moiety 'C38 H34 Cl2 P2 Pd'
_chemical_formula_sum 'C38 H34 Cl2 P2 Pd'
_chemical_formula_weight 729.89
_chemical_name_systematic
;
trans-Dichlorobis[diphenyl(p-tolyl)phosphine]palladium(II)
;
_space_group_IT_number 2
_symmetry_cell_setting triclinic
_symmetry_space_group_name_Hall '-P 1'
_symmetry_space_group_name_H-M 'P -1'
_atom_sites_solution_hydrogens geom
_atom_sites_solution_primary direct
_atom_sites_solution_secondary difmap
_audit_creation_method SHELXL-97
_cell_angle_alpha 88.312(5)
_cell_angle_beta 68.129(5)
_cell_angle_gamma 61.045(5)
_cell_formula_units_Z 1
_cell_length_a 9.960(5)
_cell_length_b 9.985(5)
_cell_length_c 10.255(5)
_cell_measurement_reflns_used 9926
_cell_measurement_temperature 100(2)
_cell_measurement_theta_max 28.25
_cell_measurement_theta_min 2.37
_cell_volume 813.7(7)
_computing_cell_refinement 'SAINT-Plus (Bruker, 2004)'
_computing_data_collection 'APEX2 (Bruker, 2005)'
_computing_data_reduction 'SAINT-Plus and XPREP (Bruker, 2004)'
_computing_molecular_graphics 'DIAMOND (Brandenburg & Putz, 2004)'
_computing_publication_material SHELXL97
_computing_structure_refinement 'SHELXL97 (Sheldrick, 1997)'
_computing_structure_solution 'SHELXS97 (Sheldrick, 1997)'
_diffrn_ambient_temperature 100(2)
_diffrn_detector_area_resol_mean 512
_diffrn_measured_fraction_theta_full 0.996
_diffrn_measured_fraction_theta_max 0.996
_diffrn_measurement_device_type 'Bruker SMART CCD area-detector'
_diffrn_measurement_method '\f and \w'
_diffrn_radiation_monochromator graphite
_diffrn_radiation_source 'fine-focus sealed tube'
_diffrn_radiation_type MoK\a
_diffrn_radiation_wavelength 0.71073
_diffrn_reflns_av_R_equivalents 0.0282
_diffrn_reflns_av_sigmaI/netI 0.0230
_diffrn_reflns_limit_h_max 13
_diffrn_reflns_limit_h_min -13
_diffrn_reflns_limit_k_max 13
_diffrn_reflns_limit_k_min -13
_diffrn_reflns_limit_l_max 13
_diffrn_reflns_limit_l_min -13
_diffrn_reflns_number 17732
_diffrn_reflns_theta_full 28.00
_diffrn_reflns_theta_max 28.00
_diffrn_reflns_theta_min 2.37
_diffrn_standards_decay_% 0
_diffrn_standards_interval_count 0
_diffrn_standards_interval_time 0
_diffrn_standards_number 0
_exptl_absorpt_coefficient_mu 0.860
_exptl_absorpt_correction_T_max 0.9050
_exptl_absorpt_correction_T_min 0.8465
_exptl_absorpt_correction_type multi-scan
_exptl_absorpt_process_details '(SADABS; Bruker, 1998)'
_exptl_crystal_colour yellow
_exptl_crystal_density_diffrn 1.489
_exptl_crystal_density_method 'not measured'
_exptl_crystal_description cuboid
_exptl_crystal_F_000 372
_exptl_crystal_size_max 0.26
_exptl_crystal_size_mid 0.16
_exptl_crystal_size_min 0.11
_refine_diff_density_max 0.472
_refine_diff_density_min -0.366
_refine_ls_extinction_method none
_refine_ls_goodness_of_fit_ref 1.073
_refine_ls_hydrogen_treatment constr
_refine_ls_matrix_type full
_refine_ls_number_parameters 196
_refine_ls_number_reflns 3918
_refine_ls_number_restraints 0
_refine_ls_restrained_S_all 1.073
_refine_ls_R_factor_all 0.0246
_refine_ls_R_factor_gt 0.0222
_refine_ls_shift/su_max 0.001
_refine_ls_shift/su_mean 0.000
_refine_ls_structure_factor_coef Fsqd
_refine_ls_weighting_details 'calc w=1/[\s^2^(Fo^2^)+(0.0193P)^2^+0.5842P] where P=(Fo^2^+2Fc^2^)/3'
_refine_ls_weighting_scheme calc
_refine_ls_wR_factor_gt 0.0531
_refine_ls_wR_factor_ref 0.0544
_reflns_number_gt 3644
_reflns_number_total 3918
_reflns_threshold_expression I>2\s(I)
_cod_data_source_file ym2009.cif
_cod_data_source_block I
_cod_depositor_comments
;
The following automatic conversions were performed:
'_geom_bond_publ_flag' value 'Y' changed to 'y' according to
'/home/saulius/struct/CIF-dictionaries/cif_core.dic' dictionary named
'cif_core.dic' version 2.4.1 from 2010-06-29 (2
times).

'_geom_angle_publ_flag' value 'Y' changed to 'y' according to
'/home/saulius/struct/CIF-dictionaries/cif_core.dic' dictionary named
'cif_core.dic' version 2.4.1 from 2010-06-29 (4
times).

'_geom_torsion_publ_flag' value 'Y' changed to 'y' according to
'/home/saulius/struct/CIF-dictionaries/cif_core.dic' dictionary named
'cif_core.dic' version 2.4.1 from 2010-06-29 (3 times).

Automatic conversion script
Id: cif_fix_enum 1527 2010-12-29 10:47:43Z saulius 

The following automatic conversions were performed:

'_geom_bond_publ_flag' value 'Y' changed to 'y' according to
/home/saulius/struct/CIF-dictionaries/cif_core.dic dictionary named
'cif_core.dic' version 2.4.1 from 2010-06-29 (2
times).

'_geom_angle_publ_flag' value 'Y' changed to 'y' according
to /home/saulius/struct/CIF-dictionaries/cif_core.dic dictionary
named 'cif_core.dic' version 2.4.1 from 2010-06-29 (4
times).

'_geom_torsion_publ_flag' value 'Y' changed to 'y' according
to /home/saulius/struct/CIF-dictionaries/cif_core.dic dictionary
named 'cif_core.dic' version 2.4.1 from 2010-06-29 (3 times).

Automatic conversion script
Id: cif_fix_values 1715 2011-07-08 13:25:40Z adriana 
;
_cod_database_code 2209721
_cod_database_fobs_code 2209721

loop_
_symmetry_equiv_pos_as_xyz
'x, y, z'
'-x, -y, -z'

loop_
_atom_site_type_symbol
_atom_site_label
_atom_site_fract_x
_atom_site_fract_y
_atom_site_fract_z
_atom_site_U_iso_or_equiv
_atom_site_adp_type
_atom_site_calc_flag
_atom_site_refinement_flags
_atom_site_occupancy
C C11 0.4166(2) 0.42900(19) 0.31474(16) 0.0159(3) Uani d . 1
C C12 0.4737(2) 0.3127(2) 0.39196(18) 0.0227(4) Uani d . 1
H H12 0.4105 0.2669 0.4363 0.027 Uiso calc R 1
C C13 0.6250(2) 0.2647(2) 0.4030(2) 0.0272(4) Uani d . 1
H H13 0.6637 0.1852 0.4527 0.033 Uiso calc R 1
C C14 0.7184(2) 0.3346(2) 0.34036(18) 0.0231(4) Uani d . 1
H H14 0.8184 0.3035 0.3495 0.028 Uiso calc R 1
C C15 0.6621(2) 0.4507(2) 0.26429(18) 0.0228(4) Uani d . 1
H H15 0.7243 0.4980 0.2225 0.027 Uiso calc R 1
C C16 0.5129(2) 0.4974(2) 0.24985(17) 0.0203(3) Uani d . 1
H H16 0.4770 0.5742 0.1969 0.024 Uiso calc R 1
C C21 0.17295(19) 0.67956(18) 0.24008(16) 0.0149(3) Uani d . 1
C C22 0.1419(2) 0.8024(2) 0.33116(17) 0.0186(3) Uani d . 1
H H22 0.1409 0.7896 0.4216 0.022 Uiso calc R 1
C C23 0.1126(2) 0.9429(2) 0.28736(18) 0.0215(3) Uani d . 1
H H23 0.0929 1.0238 0.3481 0.026 Uiso calc R 1
C C24 0.1126(2) 0.9631(2) 0.15265(19) 0.0226(4) Uani d . 1
H H24 0.0919 1.0578 0.1238 0.027 Uiso calc R 1
C C25 0.1433(2) 0.8426(2) 0.06156(18) 0.0201(3) Uani d . 1
H H25 0.1434 0.8562 -0.0286 0.024 Uiso calc R 1
C C26 0.1739(2) 0.70072(19) 0.10493(17) 0.0166(3) Uani d . 1
H H26 0.1952 0.6197 0.0432 0.020 Uiso calc R 1
C C31 0.2611(2) 0.36918(18) 0.14740(16) 0.0147(3) Uani d . 1
C C32 0.4227(2) 0.2625(2) 0.05055(17) 0.0185(3) Uani d . 1
H H32 0.5150 0.2498 0.0645 0.022 Uiso calc R 1
C C33 0.4471(2) 0.1741(2) -0.06768(18) 0.0221(3) Uani d . 1
H H33 0.5560 0.1018 -0.1312 0.026 Uiso calc R 1
C C34 0.3116(2) 0.1920(2) -0.09249(17) 0.0203(3) Uani d . 1
C C35 0.1500(2) 0.2987(2) 0.00613(18) 0.0211(3) Uani d . 1
H H35 0.0576 0.3121 -0.0080 0.025 Uiso calc R 1
C C36 0.1249(2) 0.38523(19) 0.12513(18) 0.0197(3) Uani d . 1
H H36 0.0159 0.4546 0.1907 0.024 Uiso calc R 1
C C341 0.3374(3) 0.0983(3) -0.2207(2) 0.0343(5) Uani d . 1
H H34A 0.2301 0.1264 -0.2197 0.051 Uiso calc PR 0.50
H H34B 0.3972 -0.0106 -0.2180 0.051 Uiso calc PR 0.50
H H34C 0.4013 0.1192 -0.3063 0.051 Uiso calc PR 0.50
H H34D 0.4556 0.0302 -0.2763 0.051 Uiso calc PR 0.50
H H34E 0.2886 0.1673 -0.2780 0.051 Uiso calc PR 0.50
H H34F 0.2845 0.0375 -0.1896 0.051 Uiso calc PR 0.50
P P 0.21720(5) 0.49482(5) 0.30016(4) 0.01363(9) Uani d . 1
Cl Cl 0.15888(5) 0.23264(5) 0.44985(4) 0.02223(9) Uani d . 1
Pd Pd 0.0000 0.5000 0.5000 0.01434(5) Uani d S 1

loop_
_atom_site_aniso_label
_atom_site_aniso_U_11
_atom_site_aniso_U_22
_atom_site_aniso_U_33
_atom_site_aniso_U_12
_atom_site_aniso_U_13
_atom_site_aniso_U_23
C11 0.0157(7) 0.0175(8) 0.0122(7) -0.0077(6) -0.0044(6) -0.0016(6)
C12 0.0269(9) 0.0233(9) 0.0234(8) -0.0153(8) -0.0124(7) 0.0063(7)
C13 0.0303(10) 0.0259(9) 0.0296(9) -0.0128(8) -0.0186(8) 0.0086(7)
C14 0.0193(8) 0.0272(9) 0.0203(8) -0.0084(7) -0.0099(7) -0.0025(7)
C15 0.0192(8) 0.0289(9) 0.0210(8) -0.0143(7) -0.0056(7) 0.0005(7)
C16 0.0191(8) 0.0233(9) 0.0178(7) -0.0109(7) -0.0068(6) 0.0044(6)
C21 0.0129(7) 0.0162(7) 0.0158(7) -0.0090(6) -0.0041(6) 0.0028(6)
C22 0.0183(8) 0.0218(8) 0.0150(7) -0.0120(7) -0.0035(6) 0.0004(6)
C23 0.0196(8) 0.0179(8) 0.0245(8) -0.0111(7) -0.0042(7) -0.0011(6)
C24 0.0195(8) 0.0181(8) 0.0297(9) -0.0107(7) -0.0083(7) 0.0074(7)
C25 0.0185(8) 0.0225(9) 0.0217(8) -0.0112(7) -0.0098(6) 0.0091(6)
C26 0.0146(7) 0.0190(8) 0.0172(7) -0.0095(6) -0.0061(6) 0.0020(6)
C31 0.0167(7) 0.0152(7) 0.0135(7) -0.0097(6) -0.0051(6) 0.0020(6)
C32 0.0154(8) 0.0222(8) 0.0183(7) -0.0110(7) -0.0052(6) 0.0006(6)
C33 0.0188(8) 0.0235(9) 0.0183(8) -0.0103(7) -0.0024(6) -0.0032(6)
C34 0.0269(9) 0.0191(8) 0.0187(7) -0.0140(7) -0.0099(7) 0.0029(6)
C35 0.0217(8) 0.0224(9) 0.0257(8) -0.0128(7) -0.0140(7) 0.0045(7)
C36 0.0151(8) 0.0179(8) 0.0230(8) -0.0071(7) -0.0063(6) -0.0001(6)
C341 0.0391(11) 0.0377(11) 0.0268(9) -0.0199(10) -0.0128(9) -0.0050(8)
P 0.01400(19) 0.01434(19) 0.01187(17) -0.00810(16) -0.00333(15) 0.00109(14)
Cl 0.0201(2) 0.01468(19) 0.02427(19) -0.00908(16) -0.00103(15) 0.00074(15)
Pd 0.01477(9) 0.01359(9) 0.01238(8) -0.00817(7) -0.00191(6) 0.00071(6)

loop_
_atom_type_symbol
_atom_type_description
_atom_type_scat_dispersion_real
_atom_type_scat_dispersion_imag
_atom_type_scat_source
C C 0.0033 0.0016 'International Tables Vol C Tables 4.2.6.8 and 6.1.1.4'
H H 0.0000 0.0000 'International Tables Vol C Tables 4.2.6.8 and 6.1.1.4'
P P 0.1023 0.0942 'International Tables Vol C Tables 4.2.6.8 and 6.1.1.4'
Cl Cl 0.1484 0.1585 'International Tables Vol C Tables 4.2.6.8 and 6.1.1.4'
Pd Pd -0.9988 1.0072 'International Tables Vol C Tables 4.2.6.8 and 6.1.1.4'

loop_
_geom_angle_atom_site_label_1
_geom_angle_atom_site_label_2
_geom_angle_atom_site_label_3
_geom_angle_site_symmetry_1
_geom_angle_site_symmetry_3
_geom_angle
_geom_angle_publ_flag
C12 C11 C16 . . 118.95(16) ?
C12 C11 P . . 120.96(13) ?
C16 C11 P . . 120.08(13) ?
C13 C12 C11 . . 120.28(17) ?
C13 C12 H12 . . 119.9 ?
C11 C12 H12 . . 119.9 ?
C14 C13 C12 . . 120.45(17) ?
C14 C13 H13 . . 119.8 ?
C12 C13 H13 . . 119.8 ?
C15 C14 C13 . . 119.62(17) ?
C15 C14 H14 . . 120.2 ?
C13 C14 H14 . . 120.2 ?
C14 C15 C16 . . 120.47(17) ?
C14 C15 H15 . . 119.8 ?
C16 C15 H15 . . 119.8 ?
C15 C16 C11 . . 120.21(16) ?
C15 C16 H16 . . 119.9 ?
C11 C16 H16 . . 119.9 ?
C26 C21 C22 . . 119.02(15) ?
C26 C21 P . . 122.08(12) ?
C22 C21 P . . 118.87(13) ?
C23 C22 C21 . . 120.39(16) ?
C23 C22 H22 . . 119.8 ?
C21 C22 H22 . . 119.8 ?
C22 C23 C24 . . 120.08(16) ?
C22 C23 H23 . . 120.0 ?
C24 C23 H23 . . 120.0 ?
C25 C24 C23 . . 120.11(16) ?
C25 C24 H24 . . 119.9 ?
C23 C24 H24 . . 119.9 ?
C24 C25 C26 . . 119.95(16) ?
C24 C25 H25 . . 120.0 ?
C26 C25 H25 . . 120.0 ?
C21 C26 C25 . . 120.44(15) ?
C21 C26 H26 . . 119.8 ?
C25 C26 H26 . . 119.8 ?
C32 C31 C36 . . 118.98(15) ?
C32 C31 P . . 123.23(13) ?
C36 C31 P . . 117.76(12) ?
C31 C32 C33 . . 120.11(16) ?
C31 C32 H32 . . 119.9 ?
C33 C32 H32 . . 119.9 ?
C34 C33 C32 . . 121.27(15) ?
C34 C33 H33 . . 119.4 ?
C32 C33 H33 . . 119.4 ?
C33 C34 C35 . . 118.05(15) ?
C33 C34 C341 . . 121.44(16) ?
C35 C34 C341 . . 120.51(17) ?
C36 C35 C34 . . 120.96(16) ?
C36 C35 H35 . . 119.5 ?
C34 C35 H35 . . 119.5 ?
C35 C36 C31 . . 120.61(15) ?
C35 C36 H36 . . 119.7 ?
C31 C36 H36 . . 119.7 ?
C34 C341 H34A . . 109.5 ?
C34 C341 H34B . . 109.5 ?
H34A C341 H34B . . 109.5 ?
C34 C341 H34C . . 109.5 ?
H34A C341 H34C . . 109.5 ?
H34B C341 H34C . . 109.5 ?
C34 C341 H34D . . 109.5 ?
H34A C341 H34D . . 141.1 ?
H34B C341 H34D . . 56.3 ?
H34C C341 H34D . . 56.3 ?
C34 C341 H34E . . 109.5 ?
H34A C341 H34E . . 56.3 ?
H34B C341 H34E . . 141.1 ?
H34C C341 H34E . . 56.3 ?
H34D C341 H34E . . 109.5 ?
C34 C341 H34F . . 109.5 ?
H34A C341 H34F . . 56.3 ?
H34B C341 H34F . . 56.3 ?
H34C C341 H34F . . 141.1 ?
H34D C341 H34F . . 109.5 ?
H34E C341 H34F . . 109.5 ?
C31 P C21 . . 103.80(8) ?
C31 P C11 . . 107.44(7) ?
C21 P C11 . . 102.58(7) ?
C31 P Pd . . 108.95(6) ?
C21 P Pd . . 116.23(5) ?
C11 P Pd . . 116.77(6) ?
Cl Pd Cl . 2_566 180.00(2) y
Cl Pd P . 2_566 93.40(2) y
Cl Pd P 2_566 2_566 86.60(2) ?
Cl Pd P . . 86.60(2) y
Cl Pd P 2_566 . 93.40(2) ?
P Pd P 2_566 . 180.0 y

loop_
_geom_bond_atom_site_label_1
_geom_bond_atom_site_label_2
_geom_bond_site_symmetry_2
_geom_bond_distance
_geom_bond_publ_flag
C11 C12 . 1.393(2) ?
C11 C16 . 1.400(2) ?
C11 P . 1.8300(19) ?
C12 C13 . 1.392(3) ?
C12 H12 . 0.9300 ?
C13 C14 . 1.386(3) ?
C13 H13 . 0.9300 ?
C14 C15 . 1.382(3) ?
C14 H14 . 0.9300 ?
C15 C16 . 1.392(3) ?
C15 H15 . 0.9300 ?
C16 H16 . 0.9300 ?
C21 C26 . 1.393(2) ?
C21 C22 . 1.399(2) ?
C21 P . 1.8233(18) ?
C22 C23 . 1.385(2) ?
C22 H22 . 0.9300 ?
C23 C24 . 1.390(3) ?
C23 H23 . 0.9300 ?
C24 C25 . 1.382(3) ?
C24 H24 . 0.9300 ?
C25 C26 . 1.394(2) ?
C25 H25 . 0.9300 ?
C26 H26 . 0.9300 ?
C31 C32 . 1.387(2) ?
C31 C36 . 1.392(2) ?
C31 P . 1.8146(17) ?
C32 C33 . 1.394(2) ?
C32 H32 . 0.9300 ?
C33 C34 . 1.392(3) ?
C33 H33 . 0.9300 ?
C34 C35 . 1.392(2) ?
C34 C341 . 1.503(2) ?
C35 C36 . 1.387(2) ?
C35 H35 . 0.9300 ?
C36 H36 . 0.9300 ?
C341 H34A . 0.9600 ?
C341 H34B . 0.9600 ?
C341 H34C . 0.9600 ?
C341 H34D . 0.9600 ?
C341 H34E . 0.9600 ?
C341 H34F . 0.9600 ?
P Pd . 2.3404(9) y
Cl Pd . 2.2977(12) y
Pd Cl 2_566 2.2977(12) ?
Pd P 2_566 2.3404(9) ?

loop_
_geom_hbond_atom_site_label_D
_geom_hbond_atom_site_label_H
_geom_hbond_atom_site_label_A
_geom_hbond_site_symmetry_A
_geom_hbond_distance_DH
_geom_hbond_distance_HA
_geom_hbond_distance_DA
_geom_hbond_angle_DHA
C12 H12 Cl . 0.93 2.64 3.440(2) 144
C23 H23 Cl 1_565 0.93 2.80 3.675(2) 157

loop_
_geom_torsion_atom_site_label_1
_geom_torsion_atom_site_label_2
_geom_torsion_atom_site_label_3
_geom_torsion_atom_site_label_4
_geom_torsion_site_symmetry_4
_geom_torsion
_geom_torsion_publ_flag
C16 C11 C12 C13 . -0.6(2) ?
P C11 C12 C13 . -179.50(13) ?
C11 C12 C13 C14 . 1.6(3) ?
C12 C13 C14 C15 . -1.2(3) ?
C13 C14 C15 C16 . -0.2(3) ?
C14 C15 C16 C11 . 1.2(3) ?
C12 C11 C16 C15 . -0.8(2) ?
P C11 C16 C15 . 178.11(12) ?
C26 C21 C22 C23 . 0.0(2) ?
P C21 C22 C23 . 178.15(13) ?
C21 C22 C23 C24 . 0.5(2) ?
C22 C23 C24 C25 . -0.6(3) ?
C23 C24 C25 C26 . 0.1(3) ?
C22 C21 C26 C25 . -0.4(2) ?
P C21 C26 C25 . -178.52(12) ?
C24 C25 C26 C21 . 0.4(2) ?
C36 C31 C32 C33 . 0.5(2) ?
P C31 C32 C33 . -177.40(13) ?
C31 C32 C33 C34 . 0.9(3) ?
C32 C33 C34 C35 . -1.4(3) ?
C32 C33 C34 C341 . 179.28(18) ?
C33 C34 C35 C36 . 0.4(3) ?
C341 C34 C35 C36 . 179.71(17) ?
C34 C35 C36 C31 . 1.1(3) ?
C32 C31 C36 C35 . -1.6(3) ?
P C31 C36 C35 . 176.51(13) ?
C32 C31 P C21 . 98.65(15) ?
C36 C31 P C21 . -79.33(14) ?
C32 C31 P C11 . -9.54(16) ?
C36 C31 P C11 . 172.48(13) ?
C32 C31 P Pd . -136.92(13) ?
C36 C31 P Pd . 45.11(14) ?
C26 C21 P C31 . 1.38(15) ?
C22 C21 P C31 . -176.72(13) ?
C26 C21 P C11 . 113.16(13) ?
C22 C21 P C11 . -64.94(14) ?
C26 C21 P Pd . -118.20(12) ?
C22 C21 P Pd . 63.70(14) ?
C12 C11 P C31 . -87.65(15) ?
C16 C11 P C31 . 93.43(14) ?
C12 C11 P C21 . 163.31(13) ?
C16 C11 P C21 . -15.61(14) ?
C12 C11 P Pd . 35.01(15) ?
C16 C11 P Pd . -143.91(11) ?
C31 P Pd Cl . 52.89(6) y
C21 P Pd Cl . 169.65(6) y
C11 P Pd Cl . -68.99(6) y
C31 P Pd Cl 2_566 -127.11(6) ?
C21 P Pd Cl 2_566 -10.35(6) ?
C11 P Pd Cl 2_566 111.01(6) ?
